data_4022198
loop_
_publ_author_name
'Simon Doherty'
'Julian G. Knight'
'Catherine H. Smyth'
'Ross W. Harrington'
'William Clegg'

_publ_section_title
;
 Asymmetric Platinum Group Metal-Catalyzed Carbonyl-Ene Reactions:
 Carbon-Carbon Bond Formation versus Isomerization
;
_journal_name_full 'Journal of Organic Chemistry'
_journal_page_first 9751
_journal_page_last 9764
_journal_paper_doi 10.1021/jo062023n
_journal_volume 71
_journal_year 2006
_chemical_absolute_configuration ad
_chemical_formula_moiety 'C44 H32 P2 Cl2 Pt, 2 C H2 Cl2'
_chemical_formula_sum 'C46 H36 Cl6 P2 Pt'
_chemical_formula_weight 1058.48
_chemical_name_systematic
;
 ?
;
_space_group_IT_number 19
_symmetry_cell_setting orthorhombic
_symmetry_space_group_name_Hall 'P 2ac 2ab'
_symmetry_space_group_name_H-M 'P 21 21 21'
_atom_sites_solution_hydrogens geom
_atom_sites_solution_primary direct
_atom_sites_solution_secondary difmap
_audit_creation_method SHELXL-97
_cell_angle_alpha 90.00
_cell_angle_beta 90.00
_cell_angle_gamma 90.00
_cell_formula_units_Z 4
_cell_length_a 12.7643(15)
_cell_length_b 14.9692(17)
_cell_length_c 22.258(3)
_cell_measurement_reflns_used 8647
_cell_measurement_temperature 150(2)
_cell_measurement_theta_max 28.17
_cell_measurement_theta_min 2.28
_cell_volume 4253.0(8)
_computing_cell_refinement 'Bruker SAINT'
_computing_data_collection 'Bruker SMART'
_computing_data_reduction 'Bruker SAINT'
_computing_molecular_graphics 'Bruker SHELXTL'
_computing_publication_material 'Bruker SHELXTL and local programs'
_computing_structure_refinement 'Bruker SHELXTL'
_computing_structure_solution SIR97
_diffrn_ambient_temperature 150(2)
_diffrn_measured_fraction_theta_full 0.988
_diffrn_measured_fraction_theta_max 0.988
_diffrn_measurement_device_type 'Bruker SMART 1K CCD diffractometer'
_diffrn_measurement_method 'thin-slice \w scans'
_diffrn_radiation_monochromator graphite
_diffrn_radiation_source 'sealed tube'
_diffrn_radiation_type MoK\a
_diffrn_radiation_wavelength 0.71073
_diffrn_reflns_av_R_equivalents 0.0365
_diffrn_reflns_av_sigmaI/netI 0.0344
_diffrn_reflns_limit_h_max 16
_diffrn_reflns_limit_h_min -16
_diffrn_reflns_limit_k_max 19
_diffrn_reflns_limit_k_min -19
_diffrn_reflns_limit_l_max 29
_diffrn_reflns_limit_l_min -29
_diffrn_reflns_number 37872
_diffrn_reflns_theta_full 28.25
_diffrn_reflns_theta_max 28.25
_diffrn_reflns_theta_min 1.83
_diffrn_standards_number 0
_exptl_absorpt_coefficient_mu 3.785
_exptl_absorpt_correction_T_max 0.253
_exptl_absorpt_correction_T_min 0.234
_exptl_absorpt_correction_type multi-scan
_exptl_absorpt_process_details SADABS
_exptl_crystal_colour yellow
_exptl_crystal_density_diffrn 1.653
_exptl_crystal_density_method 'not measured'
_exptl_crystal_description block
_exptl_crystal_F_000 2088
_exptl_crystal_size_max 0.54
_exptl_crystal_size_mid 0.50
_exptl_crystal_size_min 0.50
_refine_diff_density_max 1.034
_refine_diff_density_min -1.427
_refine_diff_density_rms 0.096
_refine_ls_abs_structure_details 'Flack H D (1983), Acta Cryst. A39, 876-881'
_refine_ls_abs_structure_Flack 0.004(4)
_refine_ls_extinction_method none
_refine_ls_goodness_of_fit_ref 1.103
_refine_ls_hydrogen_treatment constr
_refine_ls_matrix_type full
_refine_ls_number_parameters 524
_refine_ls_number_reflns 10223
_refine_ls_number_restraints 8
_refine_ls_restrained_S_all 1.102
_refine_ls_R_factor_all 0.0317
_refine_ls_R_factor_gt 0.0267
_refine_ls_shift/su_max 0.002
_refine_ls_shift/su_mean 0.000
_refine_ls_structure_factor_coef Fsqd
_refine_ls_weighting_details 'calc w=1/[\s^2^(Fo^2^)+(0.0188P)^2^+4.1142P] where P=(Fo^2^+2Fc^2^)/3'
_refine_ls_weighting_scheme calc
_refine_ls_wR_factor_gt 0.0540
_refine_ls_wR_factor_ref 0.0555
_reflns_number_gt 9496
_reflns_number_total 10223
_reflns_threshold_expression I>2\s(I)
_cod_data_source_file jo062023nsi20060930_070907.cif
_cod_database_code 4022198

loop_
_symmetry_equiv_pos_as_xyz
'x, y, z'
'-x+1/2, -y, z+1/2'
'x+1/2, -y+1/2, -z'
'-x, y+1/2, -z+1/2'

loop_
_atom_site_label
_atom_site_type_symbol
_atom_site_fract_x
_atom_site_fract_y
_atom_site_fract_z
_atom_site_U_iso_or_equiv
_atom_site_adp_type
_atom_site_occupancy
_atom_site_symmetry_multiplicity
_atom_site_calc_flag
_atom_site_refinement_flags
_atom_site_disorder_assembly
_atom_site_disorder_group
Pt1 Pt 0.594450(10) 0.636325(8) 0.375771(6) 0.01676(3) Uani 1 1 d . . .
Cl1 Cl 0.63587(9) 0.70428(7) 0.28395(5) 0.0300(2) Uani 1 1 d . . .
Cl2 Cl 0.48122(9) 0.75726(7) 0.39344(5) 0.0336(2) Uani 1 1 d . . .
Cl3 Cl 0.13157(13) 0.47092(10) 0.72496(8) 0.0626(4) Uani 1 1 d . . .
Cl4 Cl 0.30377(11) 0.56455(11) 0.66670(7) 0.0595(4) Uani 1 1 d . . .
Cl5 Cl 0.3637(18) 0.6389(6) 0.8203(4) 0.091(3) Uani 0.59(4) 1 d PD A 1
Cl5A Cl 0.3203(18) 0.6426(9) 0.8387(14) 0.094(5) Uani 0.41(4) 1 d PD A 2
Cl6 Cl 0.4955(9) 0.7171(11) 0.9063(7) 0.109(3) Uani 0.59(4) 1 d PD A 1
Cl6A Cl 0.4917(12) 0.7027(16) 0.9163(7) 0.100(5) Uani 0.41(4) 1 d PD A 2
P1 P 0.52400(7) 0.56336(6) 0.45383(4) 0.01829(19) Uani 1 1 d . . .
P2 P 0.72668(7) 0.53872(6) 0.36767(4) 0.01607(18) Uani 1 1 d . . .
C1 C 0.5390(3) 0.4413(2) 0.44893(17) 0.0182(7) Uani 1 1 d . . .
C2 C 0.4541(3) 0.3886(3) 0.42804(18) 0.0250(9) Uani 1 1 d . . .
H2A H 0.3883 0.4160 0.4202 0.030 Uiso 1 1 calc R . .
C3 C 0.4662(3) 0.2994(3) 0.4191(2) 0.0307(10) Uani 1 1 d . . .
H3A H 0.4088 0.2657 0.4040 0.037 Uiso 1 1 calc R . .
C4 C 0.5610(3) 0.2556(3) 0.43143(19) 0.0271(9) Uani 1 1 d . . .
C5 C 0.5741(4) 0.1622(3) 0.4220(2) 0.0413(12) Uani 1 1 d . . .
H5A H 0.5174 0.1275 0.4071 0.050 Uiso 1 1 calc R . .
C6 C 0.6671(4) 0.1223(3) 0.4340(2) 0.0440(12) Uani 1 1 d . . .
H6A H 0.6746 0.0599 0.4277 0.053 Uiso 1 1 calc R . .
C7 C 0.7515(4) 0.1711(3) 0.4556(2) 0.0349(11) Uani 1 1 d . . .
H7A H 0.8159 0.1419 0.4639 0.042 Uiso 1 1 calc R . .
C8 C 0.7422(4) 0.2617(3) 0.46485(18) 0.0264(9) Uani 1 1 d . . .
H8A H 0.8007 0.2946 0.4792 0.032 Uiso 1 1 calc R . .
C9 C 0.6466(3) 0.3064(3) 0.45331(17) 0.0202(8) Uani 1 1 d . . .
C10 C 0.6338(3) 0.4013(2) 0.46113(16) 0.0167(7) Uani 1 1 d . . .
C11 C 0.7273(3) 0.4538(2) 0.48170(16) 0.0158(7) Uani 1 1 d . . .
C12 C 0.7777(3) 0.5118(2) 0.44281(16) 0.0161(7) Uani 1 1 d . . .
C13 C 0.8637(3) 0.5632(3) 0.46371(19) 0.0213(8) Uani 1 1 d . . .
H13A H 0.8987 0.6025 0.4369 0.026 Uiso 1 1 calc R . .
C14 C 0.8968(3) 0.5568(3) 0.52233(18) 0.0276(8) Uani 1 1 d . . .
H14A H 0.9544 0.5919 0.5355 0.033 Uiso 1 1 calc R . .
C15 C 0.8469(3) 0.4996(3) 0.56271(19) 0.0249(9) Uani 1 1 d . . .
C16 C 0.8774(3) 0.4950(3) 0.6236(2) 0.0323(9) Uani 1 1 d . . .
H16A H 0.9320 0.5328 0.6376 0.039 Uiso 1 1 calc R . .
C17 C 0.8302(4) 0.4376(3) 0.6625(2) 0.0388(12) Uani 1 1 d . . .
H17A H 0.8518 0.4352 0.7034 0.047 Uiso 1 1 calc R . .
C18 C 0.7501(4) 0.3824(3) 0.64206(18) 0.0347(11) Uani 1 1 d . . .
H18A H 0.7193 0.3409 0.6691 0.042 Uiso 1 1 calc R . .
C19 C 0.7143(4) 0.3862(2) 0.58409(18) 0.0272(9) Uani 1 1 d . . .
H19A H 0.6575 0.3494 0.5718 0.033 Uiso 1 1 calc R . .
C20 C 0.7625(3) 0.4456(2) 0.54215(16) 0.0205(8) Uani 1 1 d . . .
C21 C 0.5700(3) 0.5922(3) 0.52786(16) 0.0206(8) Uani 1 1 d . . .
C22 C 0.6433(3) 0.6607(3) 0.5349(2) 0.0270(9) Uani 1 1 d . . .
H22A H 0.6633 0.6956 0.5011 0.032 Uiso 1 1 calc R . .
C23 C 0.6872(4) 0.6784(3) 0.5908(2) 0.0377(11) Uani 1 1 d . . .
H23A H 0.7380 0.7243 0.5951 0.045 Uiso 1 1 calc R . .
C24 C 0.6563(4) 0.6286(4) 0.6400(2) 0.0426(12) Uani 1 1 d . . .
H24A H 0.6864 0.6404 0.6782 0.051 Uiso 1 1 calc R . .
C25 C 0.5815(4) 0.5611(3) 0.63408(18) 0.0369(10) Uani 1 1 d . . .
H25A H 0.5591 0.5284 0.6683 0.044 Uiso 1 1 calc R . .
C26 C 0.5400(3) 0.5422(3) 0.57763(19) 0.0300(9) Uani 1 1 d . . .
H26A H 0.4909 0.4950 0.5731 0.036 Uiso 1 1 calc R . .
C27 C 0.3825(3) 0.5804(3) 0.4530(2) 0.0272(9) Uani 1 1 d . . .
C28 C 0.3261(4) 0.6014(3) 0.5040(2) 0.0386(11) Uani 1 1 d . . .
H28A H 0.3614 0.6088 0.5413 0.046 Uiso 1 1 calc R . .
C29 C 0.2181(4) 0.6119(4) 0.5011(3) 0.0597(18) Uani 1 1 d . . .
H29A H 0.1796 0.6265 0.5363 0.072 Uiso 1 1 calc R . .
C30 C 0.1662(4) 0.6009(4) 0.4462(4) 0.067(2) Uani 1 1 d . . .
H30A H 0.0921 0.6066 0.4441 0.081 Uiso 1 1 calc R . .
C31 C 0.2215(4) 0.5822(3) 0.3967(3) 0.0588(18) Uani 1 1 d . . .
H31A H 0.1859 0.5764 0.3594 0.071 Uiso 1 1 calc R . .
C32 C 0.3300(4) 0.5712(3) 0.3983(2) 0.0391(12) Uani 1 1 d . . .
H32A H 0.3677 0.5576 0.3626 0.047 Uiso 1 1 calc R . .
C33 C 0.8408(3) 0.5880(3) 0.33079(17) 0.0232(8) Uani 1 1 d . . .
C34 C 0.9097(4) 0.5376(3) 0.29725(19) 0.0360(10) Uani 1 1 d . . .
H34A H 0.8952 0.4763 0.2898 0.043 Uiso 1 1 calc R . .
C35 C 1.0005(4) 0.5763(4) 0.2743(2) 0.0488(15) Uani 1 1 d . . .
H35A H 1.0484 0.5412 0.2518 0.059 Uiso 1 1 calc R . .
C36 C 1.0211(4) 0.6655(5) 0.2842(2) 0.0567(17) Uani 1 1 d . . .
H36A H 1.0828 0.6917 0.2681 0.068 Uiso 1 1 calc R . .
C37 C 0.9523(4) 0.7171(4) 0.3176(3) 0.0538(16) Uani 1 1 d . . .
H37A H 0.9670 0.7783 0.3251 0.065 Uiso 1 1 calc R . .
C38 C 0.8620(4) 0.6782(3) 0.3397(2) 0.0379(11) Uani 1 1 d . . .
H38A H 0.8134 0.7137 0.3615 0.045 Uiso 1 1 calc R . .
C39 C 0.6994(3) 0.4350(2) 0.32905(16) 0.0188(7) Uani 1 1 d . . .
C40 C 0.6100(3) 0.4298(3) 0.29280(18) 0.0234(9) Uani 1 1 d . . .
H40A H 0.5636 0.4792 0.2896 0.028 Uiso 1 1 calc R . .
C41 C 0.5902(4) 0.3511(3) 0.26140(17) 0.0340(9) Uani 1 1 d . . .
H41A H 0.5306 0.3475 0.2360 0.041 Uiso 1 1 calc R . .
C42 C 0.6555(4) 0.2789(3) 0.2666(2) 0.0381(12) Uani 1 1 d . . .
H42A H 0.6409 0.2258 0.2448 0.046 Uiso 1 1 calc R . .
C43 C 0.7418(4) 0.2830(3) 0.3030(2) 0.0350(11) Uani 1 1 d . . .
H43A H 0.7858 0.2321 0.3071 0.042 Uiso 1 1 calc R . .
C44 C 0.7655(3) 0.3604(3) 0.33398(16) 0.0265(8) Uani 1 1 d . . .
H44A H 0.8263 0.3631 0.3585 0.032 Uiso 1 1 calc R . .
C45 C 0.1793(4) 0.5726(4) 0.6992(3) 0.0519(14) Uani 1 1 d . . .
H45A H 0.1824 0.6151 0.7332 0.062 Uiso 1 1 calc R . .
H45B H 0.1299 0.5971 0.6691 0.062 Uiso 1 1 calc R . .
C46 C 0.388(2) 0.6528(15) 0.8967(8) 0.095(7) Uani 0.59(4) 1 d PDU A 1
H46A H 0.3270 0.6814 0.9162 0.114 Uiso 0.59(4) 1 calc PR A 1
H46B H 0.3994 0.5938 0.9158 0.114 Uiso 0.59(4) 1 calc PR A 1
C46A C 0.400(3) 0.624(2) 0.9009(13) 0.100(10) Uani 0.41(4) 1 d PDU A 2
H46C H 0.3546 0.6175 0.9367 0.119 Uiso 0.41(4) 1 calc PR A 2
H46D H 0.4366 0.5661 0.8951 0.119 Uiso 0.41(4) 1 calc PR A 2

loop_
_atom_site_aniso_label
_atom_site_aniso_U_11
_atom_site_aniso_U_22
_atom_site_aniso_U_33
_atom_site_aniso_U_23
_atom_site_aniso_U_13
_atom_site_aniso_U_12
Pt1 0.01851(6) 0.01216(5) 0.01962(6) 0.00036(6) -0.00219(6) 0.00076(6)
Cl1 0.0396(6) 0.0251(5) 0.0254(5) 0.0078(4) 0.0042(4) 0.0048(4)
Cl2 0.0392(6) 0.0217(5) 0.0398(6) 0.0023(4) 0.0074(4) 0.0135(4)
Cl3 0.0755(11) 0.0434(8) 0.0690(10) 0.0052(7) 0.0260(8) 0.0004(7)
Cl4 0.0427(8) 0.0783(11) 0.0575(9) 0.0015(8) 0.0092(6) -0.0060(7)
Cl5 0.128(8) 0.081(3) 0.064(3) -0.018(2) -0.023(3) 0.018(4)
Cl5A 0.107(8) 0.061(4) 0.114(9) -0.007(5) -0.021(7) -0.001(4)
Cl6 0.047(3) 0.118(5) 0.162(9) -0.064(5) 0.011(4) 0.030(3)
Cl6A 0.054(6) 0.181(14) 0.066(6) -0.069(6) -0.014(3) 0.030(6)
P1 0.0155(4) 0.0174(5) 0.0219(5) 0.0000(4) -0.0004(4) 0.0003(4)
P2 0.0161(4) 0.0148(4) 0.0173(5) 0.0007(4) -0.0008(4) -0.0012(3)
C1 0.0201(19) 0.0166(18) 0.0179(19) 0.0006(14) 0.0002(15) -0.0011(15)
C2 0.0225(19) 0.026(2) 0.027(2) 0.0020(15) -0.0001(16) -0.0087(16)
C3 0.028(2) 0.025(2) 0.039(3) -0.0014(18) -0.0027(19) -0.0124(18)
C4 0.035(2) 0.021(2) 0.026(2) -0.0035(16) -0.0004(17) -0.0061(17)
C5 0.055(3) 0.018(2) 0.051(3) -0.0071(18) -0.004(2) -0.011(2)
C6 0.069(4) 0.015(2) 0.048(3) -0.0064(19) -0.003(3) 0.001(2)
C7 0.053(3) 0.020(2) 0.032(2) -0.0003(17) 0.000(2) 0.010(2)
C8 0.037(2) 0.021(2) 0.021(2) -0.0015(16) -0.0019(18) 0.0037(18)
C9 0.028(2) 0.0168(18) 0.0152(18) 0.0022(14) 0.0022(15) -0.0042(16)
C10 0.0208(18) 0.0149(17) 0.0143(18) 0.0005(14) 0.0000(14) -0.0034(15)
C11 0.0182(18) 0.0125(16) 0.0168(18) -0.0033(13) -0.0013(14) 0.0024(14)
C12 0.0166(17) 0.0151(17) 0.0166(17) -0.0042(13) -0.0018(14) 0.0039(14)
C13 0.0152(18) 0.023(2) 0.026(2) -0.0033(16) -0.0002(15) -0.0018(15)
C14 0.0205(19) 0.030(2) 0.032(2) -0.0135(16) -0.0059(18) -0.0006(18)
C15 0.026(2) 0.020(2) 0.029(2) -0.0070(16) -0.0026(17) 0.0080(16)
C16 0.034(2) 0.034(2) 0.029(2) -0.013(2) -0.011(2) 0.0107(16)
C17 0.056(3) 0.039(3) 0.022(2) -0.0074(19) -0.015(2) 0.017(2)
C18 0.058(3) 0.026(2) 0.020(2) 0.0030(15) 0.0022(18) 0.015(2)
C19 0.039(2) 0.019(2) 0.024(2) -0.0040(15) -0.0004(18) 0.0039(17)
C20 0.025(2) 0.0184(18) 0.0176(18) -0.0020(14) -0.0021(15) 0.0099(15)
C21 0.022(2) 0.0209(18) 0.0193(18) -0.0043(15) 0.0022(14) 0.0073(15)
C22 0.028(2) 0.020(2) 0.033(2) -0.0061(16) 0.0034(17) 0.0058(16)
C23 0.038(3) 0.036(2) 0.039(3) -0.018(2) -0.009(2) 0.007(2)
C24 0.045(3) 0.051(3) 0.032(2) -0.020(2) -0.0084(19) 0.022(3)
C25 0.039(3) 0.054(3) 0.018(2) -0.0048(18) 0.0019(19) 0.016(2)
C26 0.030(2) 0.032(2) 0.027(2) -0.0016(18) 0.0075(18) 0.0099(19)
C27 0.017(2) 0.026(2) 0.038(2) 0.0069(17) 0.0003(16) 0.0009(15)
C28 0.031(2) 0.033(2) 0.052(3) 0.017(2) 0.013(2) 0.0103(19)
C29 0.032(3) 0.049(3) 0.098(5) 0.040(3) 0.031(3) 0.018(2)
C30 0.016(2) 0.053(4) 0.132(6) 0.040(4) 0.002(3) 0.005(2)
C31 0.035(3) 0.032(3) 0.109(6) 0.018(3) -0.032(3) -0.007(2)
C32 0.029(2) 0.029(2) 0.059(3) 0.004(2) -0.014(2) 0.0008(19)
C33 0.021(2) 0.031(2) 0.0176(19) 0.0069(17) -0.0004(15) -0.0014(17)
C34 0.025(2) 0.056(3) 0.027(2) -0.0027(19) 0.002(2) -0.006(2)
C35 0.024(2) 0.090(5) 0.032(3) -0.004(3) 0.008(2) -0.005(3)
C36 0.032(3) 0.091(5) 0.047(3) 0.022(3) 0.002(2) -0.029(3)
C37 0.035(3) 0.047(3) 0.079(4) 0.023(3) -0.001(3) -0.018(2)
C38 0.030(2) 0.031(2) 0.052(3) 0.012(2) 0.000(2) -0.008(2)
C39 0.0250(19) 0.0171(18) 0.0142(17) 0.0006(14) 0.0003(15) 0.0022(15)
C40 0.024(2) 0.0198(19) 0.026(2) 0.0007(15) -0.0032(17) -0.0011(17)
C41 0.043(2) 0.032(2) 0.0264(19) -0.0062(17) -0.007(2) -0.015(2)
C42 0.064(3) 0.020(2) 0.030(2) -0.0107(18) 0.002(2) -0.006(2)
C43 0.057(3) 0.021(2) 0.027(2) 0.0023(17) 0.014(2) 0.014(2)
C44 0.034(2) 0.0260(19) 0.0199(18) -0.0011(18) 0.0011(15) 0.011(2)
C45 0.040(3) 0.041(3) 0.075(4) 0.008(3) 0.010(3) 0.004(2)
C46 0.193(17) 0.040(10) 0.052(8) 0.005(6) 0.031(10) 0.012(10)
C46A 0.17(2) 0.049(17) 0.083(15) 0.004(11) 0.033(17) -0.037(17)

loop_
_atom_type_symbol
_atom_type_description
_atom_type_scat_dispersion_real
_atom_type_scat_dispersion_imag
_atom_type_scat_source
C C 0.0033 0.0016 'International Tables Vol C Tables 4.2.6.8 and 6.1.1.4'
H H 0.0000 0.0000 'International Tables Vol C Tables 4.2.6.8 and 6.1.1.4'
P P 0.1023 0.0942 'International Tables Vol C Tables 4.2.6.8 and 6.1.1.4'
Cl Cl 0.1484 0.1585 'International Tables Vol C Tables 4.2.6.8 and 6.1.1.4'
Pt Pt -1.7033 8.3905 'International Tables Vol C Tables 4.2.6.8 and 6.1.1.4'

loop_
_geom_angle_atom_site_label_1
_geom_angle_atom_site_label_2
_geom_angle_atom_site_label_3
_geom_angle
Cl1 Pt1 Cl2 87.15(4)
Cl1 Pt1 P1 168.09(4)
Cl1 Pt1 P2 92.46(4)
Cl2 Pt1 P1 89.93(4)
Cl2 Pt1 P2 168.43(4)
P1 Pt1 P2 92.69(3)
Pt1 P1 C1 113.34(13)
Pt1 P1 C21 117.48(13)
Pt1 P1 C27 108.75(14)
C1 P1 C21 104.97(17)
C1 P1 C27 103.95(19)
C21 P1 C27 107.38(19)
Pt1 P2 C12 109.67(12)
Pt1 P2 C33 111.94(14)
Pt1 P2 C39 116.94(13)
C12 P2 C33 102.39(17)
C12 P2 C39 108.19(16)
C33 P2 C39 106.65(19)
P1 C1 C2 119.4(3)
P1 C1 C10 120.8(3)
C2 C1 C10 119.6(3)
C1 C2 H2A 119.8
C1 C2 C3 120.5(4)
H2A C2 C3 119.8
C2 C3 H3A 119.0
C2 C3 C4 121.9(4)
H3A C3 C4 119.0
C3 C4 C5 122.1(4)
C3 C4 C9 118.7(4)
C5 C4 C9 119.1(4)
C4 C5 H5A 119.8
C4 C5 C6 120.4(4)
H5A C5 C6 119.8
C5 C6 H6A 119.4
C5 C6 C7 121.2(4)
H6A C6 C7 119.4
C6 C7 H7A 119.9
C6 C7 C8 120.2(4)
H7A C7 C8 119.9
C7 C8 H8A 119.5
C7 C8 C9 120.9(4)
H8A C8 C9 119.5
C4 C9 C8 118.2(4)
C4 C9 C10 118.9(4)
C8 C9 C10 122.9(4)
C1 C10 C9 120.3(3)
C1 C10 C11 122.1(3)
C9 C10 C11 117.6(3)
C10 C11 C12 120.5(3)
C10 C11 C20 119.7(3)
C12 C11 C20 119.8(3)
P2 C12 C11 122.8(3)
P2 C12 C13 117.0(3)
C11 C12 C13 119.6(3)
C12 C13 H13A 119.6
C12 C13 C14 120.8(4)
H13A C13 C14 119.6
C13 C14 H14A 119.6
C13 C14 C15 120.9(4)
H14A C14 C15 119.6
C14 C15 C16 121.4(4)
C14 C15 C20 119.2(4)
C16 C15 C20 119.4(4)
C15 C16 H16A 119.4
C15 C16 C17 121.3(4)
H16A C16 C17 119.4
C16 C17 H17A 120.3
C16 C17 C18 119.4(4)
H17A C17 C18 120.3
C17 C18 H18A 119.0
C17 C18 C19 122.0(4)
H18A C18 C19 119.0
C18 C19 H19A 120.1
C18 C19 C20 119.8(4)
H19A C19 C20 120.1
C11 C20 C15 119.7(4)
C11 C20 C19 122.3(4)
C15 C20 C19 118.0(4)
P1 C21 C22 119.8(3)
P1 C21 C26 120.6(3)
C22 C21 C26 119.4(4)
C21 C22 H22A 119.7
C21 C22 C23 120.6(4)
H22A C22 C23 119.7
C22 C23 H23A 120.2
C22 C23 C24 119.5(4)
H23A C23 C24 120.2
C23 C24 H24A 119.7
C23 C24 C25 120.6(4)
H24A C24 C25 119.7
C24 C25 H25A 120.2
C24 C25 C26 119.5(4)
H25A C25 C26 120.2
C21 C26 C25 120.3(4)
C21 C26 H26A 119.9
C25 C26 H26A 119.9
P1 C27 C28 122.6(4)
P1 C27 C32 118.0(3)
C28 C27 C32 119.3(4)
C27 C28 H28A 119.9
C27 C28 C29 120.3(5)
H28A C28 C29 119.9
C28 C29 H29A 120.1
C28 C29 C30 119.9(6)
H29A C29 C30 120.1
C29 C30 H30A 120.2
C29 C30 C31 119.6(5)
H30A C30 C31 120.2
C30 C31 H31A 119.1
C30 C31 C32 121.8(6)
H31A C31 C32 119.1
C27 C32 C31 119.1(5)
C27 C32 H32A 120.4
C31 C32 H32A 120.4
P2 C33 C34 122.1(3)
P2 C33 C38 118.9(4)
C34 C33 C38 118.9(4)
C33 C34 H34A 119.9
C33 C34 C35 120.1(5)
H34A C34 C35 119.9
C34 C35 H35A 119.9
C34 C35 C36 120.2(5)
H35A C35 C36 119.9
C35 C36 H36A 119.8
C35 C36 C37 120.3(5)
H36A C36 C37 119.8
C36 C37 H37A 120.5
C36 C37 C38 119.0(5)
H37A C37 C38 120.5
C33 C38 C37 121.4(5)
C33 C38 H38A 119.3
C37 C38 H38A 119.3
P2 C39 C40 118.6(3)
P2 C39 C44 122.0(3)
C40 C39 C44 119.4(3)
C39 C40 H40A 120.5
C39 C40 C41 119.0(4)
H40A C40 C41 120.5
C40 C41 H41A 119.5
C40 C41 C42 121.0(4)
H41A C41 C42 119.5
C41 C42 H42A 119.9
C41 C42 C43 120.3(4)
H42A C42 C43 119.9
C42 C43 H43A 119.7
C42 C43 C44 120.6(4)
H43A C43 C44 119.7
C39 C44 C43 119.8(4)
C39 C44 H44A 120.1
C43 C44 H44A 120.1
Cl3 C45 Cl4 113.3(3)
Cl3 C45 H45A 108.9
Cl3 C45 H45B 108.9
Cl4 C45 H45A 108.9
Cl4 C45 H45B 108.9
H45A C45 H45B 107.7
Cl5 C46 Cl6 109.7(14)
Cl5 C46 H46A 109.7
Cl5 C46 H46B 109.7
Cl6 C46 H46A 109.7
Cl6 C46 H46B 109.7
H46A C46 H46B 108.2
Cl5A C46A Cl6A 116.9(14)
Cl5A C46A H46C 108.1
Cl5A C46A H46D 108.1
Cl6A C46A H46C 108.1
Cl6A C46A H46D 108.1
H46C C46A H46D 107.3

loop_
_geom_bond_atom_site_label_1
_geom_bond_atom_site_label_2
_geom_bond_distance
Pt1 Cl1 2.3433(10)
Pt1 Cl2 2.3497(10)
Pt1 P1 2.2406(10)
Pt1 P2 2.2396(9)
Cl3 C45 1.737(5)
Cl4 C45 1.749(5)
Cl5 C46 1.740(14)
Cl5A C46A 1.742(17)
Cl6 C46 1.689(15)
Cl6A C46A 1.694(16)
P1 C1 1.841(4)
P1 C21 1.802(4)
P1 C27 1.824(4)
P2 C12 1.840(4)
P2 C33 1.827(4)
P2 C39 1.809(4)
C1 C2 1.418(5)
C1 C10 1.377(5)
C2 H2A 0.950
C2 C3 1.359(6)
C3 H3A 0.950
C3 C4 1.403(6)
C4 C5 1.424(6)
C4 C9 1.418(6)
C5 H5A 0.950
C5 C6 1.355(7)
C6 H6A 0.950
C6 C7 1.387(7)
C7 H7A 0.950
C7 C8 1.376(6)
C8 H8A 0.950
C8 C9 1.415(6)
C9 C10 1.440(5)
C10 C11 1.500(5)
C11 C12 1.385(5)
C11 C20 1.424(5)
C12 C13 1.418(5)
C13 H13A 0.950
C13 C14 1.375(6)
C14 H14A 0.950
C14 C15 1.396(6)
C15 C16 1.411(6)
C15 C20 1.422(6)
C16 H16A 0.950
C16 C17 1.362(7)
C17 H17A 0.950
C17 C18 1.391(7)
C18 H18A 0.950
C18 C19 1.370(6)
C19 H19A 0.950
C19 C20 1.429(5)
C21 C22 1.397(6)
C21 C26 1.391(6)
C22 H22A 0.950
C22 C23 1.390(6)
C23 H23A 0.950
C23 C24 1.382(7)
C24 H24A 0.950
C24 C25 1.397(7)
C25 H25A 0.950
C25 C26 1.393(6)
C26 H26A 0.950
C27 C28 1.381(6)
C27 C32 1.398(6)
C28 H28A 0.950
C28 C29 1.389(7)
C29 H29A 0.950
C29 C30 1.401(10)
C30 H30A 0.950
C30 C31 1.338(9)
C31 H31A 0.950
C31 C32 1.395(7)
C32 H32A 0.950
C33 C34 1.378(6)
C33 C38 1.392(6)
C34 H34A 0.950
C34 C35 1.394(7)
C35 H35A 0.950
C35 C36 1.379(9)
C36 H36A 0.950
C36 C37 1.385(9)
C37 H37A 0.950
C37 C38 1.383(7)
C38 H38A 0.950
C39 C40 1.399(5)
C39 C44 1.404(5)
C40 H40A 0.950
C40 C41 1.393(5)
C41 H41A 0.950
C41 C42 1.370(7)
C42 H42A 0.950
C42 C43 1.369(7)
C43 H43A 0.950
C43 C44 1.381(6)
C44 H44A 0.950
C45 H45A 0.990
C45 H45B 0.990
C46 H46A 0.990
C46 H46B 0.990
C46A H46C 0.990
C46A H46D 0.990

loop_
_geom_torsion_atom_site_label_1
_geom_torsion_atom_site_label_2
_geom_torsion_atom_site_label_3
_geom_torsion_atom_site_label_4
_geom_torsion
Cl1 Pt1 P1 C1 80.3(2)
Cl1 Pt1 P1 C21 -156.9(2)
Cl1 Pt1 P1 C27 -34.8(3)
Cl2 Pt1 P1 C1 156.08(14)
Cl2 Pt1 P1 C21 -81.14(14)
Cl2 Pt1 P1 C27 41.01(15)
P2 Pt1 P1 C1 -35.20(14)
P2 Pt1 P1 C21 87.58(14)
P2 Pt1 P1 C27 -150.27(15)
Cl1 Pt1 P2 C12 147.52(13)
Cl1 Pt1 P2 C33 34.58(15)
Cl1 Pt1 P2 C39 -88.86(14)
Cl2 Pt1 P2 C12 59.7(2)
Cl2 Pt1 P2 C33 -53.2(2)
Cl2 Pt1 P2 C39 -176.7(2)
P1 Pt1 P2 C12 -43.22(13)
P1 Pt1 P2 C33 -156.16(14)
P1 Pt1 P2 C39 80.40(14)
Pt1 P1 C1 C2 -99.3(3)
Pt1 P1 C1 C10 76.0(3)
C21 P1 C1 C2 131.3(3)
C21 P1 C1 C10 -53.4(4)
C27 P1 C1 C2 18.7(4)
C27 P1 C1 C10 -166.1(3)
P1 C1 C2 C3 174.3(3)
C10 C1 C2 C3 -1.1(6)
C1 C2 C3 C4 1.7(7)
C2 C3 C4 C5 -179.8(4)
C2 C3 C4 C9 -0.6(7)
C3 C4 C5 C6 179.5(5)
C9 C4 C5 C6 0.3(7)
C4 C5 C6 C7 -0.2(8)
C5 C6 C7 C8 -0.3(7)
C6 C7 C8 C9 0.7(7)
C7 C8 C9 C4 -0.5(6)
C7 C8 C9 C10 -178.6(4)
C3 C4 C9 C8 -179.2(4)
C3 C4 C9 C10 -1.0(6)
C5 C4 C9 C8 0.0(6)
C5 C4 C9 C10 178.2(4)
P1 C1 C10 C9 -175.9(3)
P1 C1 C10 C11 3.0(5)
C2 C1 C10 C9 -0.6(6)
C2 C1 C10 C11 178.3(3)
C4 C9 C10 C1 1.6(6)
C4 C9 C10 C11 -177.3(3)
C8 C9 C10 C1 179.7(4)
C8 C9 C10 C11 0.8(6)
C1 C10 C11 C12 -69.4(5)
C1 C10 C11 C20 108.9(4)
C9 C10 C11 C12 109.5(4)
C9 C10 C11 C20 -72.2(5)
C10 C11 C12 P2 7.2(5)
C10 C11 C12 C13 177.8(3)
C20 C11 C12 P2 -171.0(3)
C20 C11 C12 C13 -0.5(5)
Pt1 P2 C12 C11 77.3(3)
Pt1 P2 C12 C13 -93.4(3)
C33 P2 C12 C11 -163.7(3)
C33 P2 C12 C13 25.6(3)
C39 P2 C12 C11 -51.3(3)
C39 P2 C12 C13 138.0(3)
P2 C12 C13 C14 170.3(3)
C11 C12 C13 C14 -0.7(6)
C12 C13 C14 C15 0.1(6)
C13 C14 C15 C16 -177.5(4)
C13 C14 C15 C20 1.7(6)
C14 C15 C16 C17 -178.5(4)
C20 C15 C16 C17 2.4(6)
C15 C16 C17 C18 -0.1(7)
C16 C17 C18 C19 -2.4(7)
C17 C18 C19 C20 2.6(6)
C14 C15 C20 C11 -2.9(5)
C14 C15 C20 C19 178.7(4)
C16 C15 C20 C11 176.3(3)
C16 C15 C20 C19 -2.2(5)
C10 C11 C20 C15 -176.0(3)
C10 C11 C20 C19 2.4(5)
C12 C11 C20 C15 2.3(5)
C12 C11 C20 C19 -179.3(3)
C18 C19 C20 C11 -178.7(4)
C18 C19 C20 C15 -0.3(6)
Pt1 P1 C21 C22 2.9(3)
Pt1 P1 C21 C26 -171.8(3)
C1 P1 C21 C22 129.9(3)
C1 P1 C21 C26 -44.8(3)
C27 P1 C21 C22 -119.9(3)
C27 P1 C21 C26 65.4(4)
P1 C21 C22 C23 -173.9(3)
C26 C21 C22 C23 0.9(6)
C21 C22 C23 C24 -1.2(6)
C22 C23 C24 C25 -0.2(7)
C23 C24 C25 C26 1.9(7)
P1 C21 C26 C25 175.6(3)
C22 C21 C26 C25 0.9(6)
C24 C25 C26 C21 -2.3(6)
Pt1 P1 C27 C28 -134.8(3)
Pt1 P1 C27 C32 45.4(4)
C1 P1 C27 C28 104.1(4)
C1 P1 C27 C32 -75.6(4)
C21 P1 C27 C28 -6.8(4)
C21 P1 C27 C32 173.5(3)
P1 C27 C28 C29 -178.7(4)
C32 C27 C28 C29 1.0(7)
C27 C28 C29 C30 0.1(8)
C28 C29 C30 C31 -1.5(8)
C29 C30 C31 C32 1.6(9)
C30 C31 C32 C27 -0.4(8)
P1 C27 C32 C31 178.8(4)
C28 C27 C32 C31 -0.9(7)
Pt1 P2 C33 C34 -150.4(3)
Pt1 P2 C33 C38 33.4(4)
C12 P2 C33 C34 92.2(4)
C12 P2 C33 C38 -84.0(4)
C39 P2 C33 C34 -21.3(4)
C39 P2 C33 C38 162.5(3)
P2 C33 C34 C35 -174.4(4)
C38 C33 C34 C35 1.9(7)
C33 C34 C35 C36 -1.0(8)
C34 C35 C36 C37 0.7(8)
C35 C36 C37 C38 -1.2(9)
C36 C37 C38 C33 2.1(8)
P2 C33 C38 C37 173.9(4)
C34 C33 C38 C37 -2.4(7)
Pt1 P2 C39 C40 17.0(4)
Pt1 P2 C39 C44 -163.7(3)
C12 P2 C39 C40 141.4(3)
C12 P2 C39 C44 -39.3(4)
C33 P2 C39 C40 -109.1(3)
C33 P2 C39 C44 70.2(4)
P2 C39 C40 C41 178.0(3)
C44 C39 C40 C41 -1.4(6)
C39 C40 C41 C42 1.3(7)
C40 C41 C42 C43 0.1(7)
C41 C42 C43 C44 -1.4(7)
C42 C43 C44 C39 1.4(7)
P2 C39 C44 C43 -179.3(3)
C40 C39 C44 C43 0.1(6)
